data_7206332
loop_
_publ_author_name
'Yan, Dawei'
'Fu, Jie'
'Zheng, Lei'
'Zhang, Zhibin'
'Xu, Yan'
'Zhu, Xiaolei'
'Zhu, Dunru'

_publ_section_title
;
 Effects of organoamine template and transition metal coordination mode
 on the self-assembly of reduced polyoxomolybdenum phosphate
;
_journal_issue 16
_journal_name_full CrystEngComm
_journal_page_first 5133
_journal_paper_doi 10.1039/c1ce05417a
_journal_volume 13
_journal_year 2011
_chemical_formula_sum 'C16 H90 Mn Mo12 N12 O70 P8'
_chemical_formula_weight 3024.98
_chemical_name_systematic
;
?
;
_space_group_IT_number 14
_symmetry_cell_setting monoclinic
_symmetry_space_group_name_Hall '-P 2yn'
_symmetry_space_group_name_H-M 'P 1 21/n 1'
_atom_sites_solution_hydrogens geom
_atom_sites_solution_primary direct
_atom_sites_solution_secondary difmap
_audit_creation_method SHELXL-97
_cell_angle_alpha 90.00
_cell_angle_beta 103.4640(10)
_cell_angle_gamma 90.00
_cell_formula_units_Z 2
_cell_length_a 13.2131(8)
_cell_length_b 22.1308(13)
_cell_length_c 13.6152(8)
_cell_measurement_reflns_used 78
_cell_measurement_temperature 296(2)
_cell_measurement_theta_max 24.25
_cell_measurement_theta_min 2.39
_cell_volume 3871.9(4)
_computing_cell_refinement 'SAINT (Bruker, 2005)'
_computing_data_collection 'APEX2 (Bruker, 2005)'
_computing_data_reduction SAINT
_computing_molecular_graphics SHELXTL
_computing_publication_material SHELXTL
_computing_structure_refinement 'SHELXL-97 (Sheldrick, 1997)'
_computing_structure_solution 'SHELXS-97 (Sheldrick, 1990)'
_diffrn_ambient_temperature 296(2)
_diffrn_measured_fraction_theta_full 0.989
_diffrn_measured_fraction_theta_max 0.989
_diffrn_measurement_device_type 'Bruker Apex2 CCD'
_diffrn_measurement_method '\w scans'
_diffrn_radiation_monochromator graphite
_diffrn_radiation_source 'fine-focus sealed tube'
_diffrn_radiation_type MoK\a
_diffrn_radiation_wavelength 0.71073
_diffrn_reflns_av_R_equivalents 0.0346
_diffrn_reflns_av_sigmaI/netI 0.0327
_diffrn_reflns_limit_h_max 16
_diffrn_reflns_limit_h_min -16
_diffrn_reflns_limit_k_max 27
_diffrn_reflns_limit_k_min -26
_diffrn_reflns_limit_l_max 16
_diffrn_reflns_limit_l_min -15
_diffrn_reflns_number 28299
_diffrn_reflns_theta_full 26.00
_diffrn_reflns_theta_max 26.00
_diffrn_reflns_theta_min 1.83
_exptl_absorpt_coefficient_mu 2.327
_exptl_absorpt_correction_T_max 0.7676
_exptl_absorpt_correction_T_min 0.7365
_exptl_absorpt_correction_type multi-scan
_exptl_absorpt_process_details '(SADABS; Sheldrick, 2003)'
_exptl_crystal_colour Red
_exptl_crystal_density_diffrn 2.595
_exptl_crystal_density_method 'not measured'
_exptl_crystal_description Block
_exptl_crystal_F_000 2958
_exptl_crystal_size_max 0.14
_exptl_crystal_size_mid 0.13
_exptl_crystal_size_min 0.12
_refine_diff_density_max 0.532
_refine_diff_density_min -0.583
_refine_diff_density_rms 0.119
_refine_ls_extinction_method none
_refine_ls_goodness_of_fit_ref 1.032
_refine_ls_hydrogen_treatment constr
_refine_ls_matrix_type full
_refine_ls_number_parameters 577
_refine_ls_number_reflns 7527
_refine_ls_number_restraints 17
_refine_ls_restrained_S_all 1.032
_refine_ls_R_factor_all 0.0306
_refine_ls_R_factor_gt 0.0248
_refine_ls_shift/su_max 0.030
_refine_ls_shift/su_mean 0.002
_refine_ls_structure_factor_coef Fsqd
_refine_ls_weighting_details 'calc w=1/[\s^2^(Fo^2^)+(0.0355P)^2^+1.6781P] where P=(Fo^2^+2Fc^2^)/3'
_refine_ls_weighting_scheme calc
_refine_ls_wR_factor_gt 0.0634
_refine_ls_wR_factor_ref 0.0658
_reflns_number_gt 6582
_reflns_number_total 7527
_reflns_threshold_expression >2sigma(I)
_cod_data_source_file c1ce05417a.txt
_cod_data_source_block 3
_cod_depositor_comments
;
The following automatic conversions were performed:

'_symmetry_cell_setting' value 'Monoclinic' changed to 'monoclinic'
according to /home/saulius/struct/CIF-dictionaries/cif_core.dic
dictionary named 'cif_core.dic' version 2.4.1 from 2010-06-29.

Automatic conversion script
Id: cif_fix_values 1715 2011-07-08 13:25:40Z adriana 
;
_cod_original_sg_symbol_H-M P2(1)/n
_cod_database_code 7206332

loop_
_symmetry_equiv_pos_as_xyz
'x, y, z'
'-x+1/2, y+1/2, -z+1/2'
'-x, -y, -z'
'x-1/2, -y-1/2, z-1/2'

loop_
_atom_site_label
_atom_site_type_symbol
_atom_site_fract_x
_atom_site_fract_y
_atom_site_fract_z
_atom_site_U_iso_or_equiv
_atom_site_adp_type
_atom_site_occupancy
_atom_site_symmetry_multiplicity
_atom_site_calc_flag
_atom_site_refinement_flags
_atom_site_disorder_assembly
_atom_site_disorder_group
Mo1 Mo 0.634008(15) -0.117091(10) 1.191409(15) 0.01237(5) Uani 1 1 d . . .
Mo2 Mo 0.291960(15) -0.055364(10) 1.134188(16) 0.01266(5) Uani 1 1 d . . .
Mo3 Mo 0.623603(15) -0.156987(10) 1.008403(15) 0.01266(5) Uani 1 1 d . . .
Mo4 Mo 0.331442(15) 0.057628(10) 1.177788(16) 0.01322(5) Uani 1 1 d . . .
Mo5 Mo 0.307556(15) -0.035279(10) 0.750144(16) 0.01300(5) Uani 1 1 d . . .
Mo6 Mo 0.274129(15) -0.108516(10) 0.887595(16) 0.01280(5) Uani 1 1 d . . .
Mn1 Mn 0.5000 0.0000 1.0000 0.01292(12) Uani 1 2 d S . .
P1 P 0.23457(5) 0.19574(3) 1.15651(5) 0.01568(16) Uani 1 1 d . . .
P2 P 0.79134(4) -0.03746(3) 1.07172(5) 0.01146(14) Uani 1 1 d . . .
P3 P 0.08339(5) -0.12718(3) 1.00796(5) 0.01499(15) Uani 1 1 d . . .
P4 P 0.20539(5) 0.07430(3) 0.59082(5) 0.01502(15) Uani 1 1 d . . .
O1 O 0.40677(11) -0.00283(7) 1.11507(12) 0.0133(4) Uani 1 1 d . . .
O2 O 0.55249(12) -0.08933(8) 1.05818(12) 0.0139(4) Uani 1 1 d . . .
O3 O 0.20610(12) 0.00987(8) 1.16308(13) 0.0163(4) Uani 1 1 d . . .
O4 O 0.43093(12) 0.12266(8) 1.13754(12) 0.0152(4) Uani 1 1 d D . .
H4 H 0.4876(11) 0.1052(10) 1.1444(19) 0.018 Uiso 1 1 d D . .
O5 O 0.13945(12) -0.14121(8) 0.92313(13) 0.0177(4) Uani 1 1 d . . .
O6 O 0.58691(12) -0.03664(8) 1.25094(12) 0.0140(4) Uani 1 1 d D . .
H6 H 0.5318(12) -0.0263(11) 1.2139(16) 0.017 Uiso 1 1 d D . .
O7 O 0.73906(12) -0.04215(7) 1.16196(12) 0.0130(4) Uani 1 1 d . . .
O8 O 0.77338(12) 0.02775(7) 1.02897(12) 0.0126(4) Uani 1 1 d . . .
O9 O 0.34480(12) -0.11991(8) 1.04339(12) 0.0138(4) Uani 1 1 d D . .
H9 H 0.4055(10) -0.1150(11) 1.0496(19) 0.017 Uiso 1 1 d D . .
O10 O 0.90613(12) -0.05250(8) 1.10670(13) 0.0162(4) Uani 1 1 d . . .
O11 O 0.16136(13) -0.10859(8) 1.10549(13) 0.0189(4) Uani 1 1 d . . .
O12 O 0.39268(12) -0.05478(7) 0.88622(12) 0.0139(4) Uani 1 1 d . . .
O13 O 0.72542(12) -0.16842(8) 1.13635(12) 0.0164(4) Uani 1 1 d . . .
O14 O 0.54661(13) -0.16308(8) 1.22586(13) 0.0222(5) Uani 1 1 d . . .
O15 O 0.02022(13) -0.18089(8) 1.02763(13) 0.0213(5) Uani 1 1 d . . .
O16 O 0.34524(13) -0.08824(8) 1.24520(13) 0.0215(5) Uani 1 1 d . . .
O17 O 0.73353(12) -0.08090(7) 0.98830(12) 0.0135(4) Uani 1 1 d . . .
O18 O 0.39190(14) 0.05283(9) 1.30053(13) 0.0239(5) Uani 1 1 d . . .
O19 O 0.35806(13) -0.08364(8) 0.67902(13) 0.0222(5) Uani 1 1 d . . .
O20 O 0.27619(13) 0.20412(8) 1.06070(13) 0.0188(4) Uani 1 1 d . . .
O21 O 0.00999(13) -0.07282(9) 0.96818(13) 0.0226(5) Uani 1 1 d D . .
H21 H -0.0254(14) -0.0674(13) 1.0111(13) 0.027 Uiso 1 1 d D . .
O22 O 0.21069(13) 0.00919(8) 0.63572(13) 0.0190(4) Uani 1 1 d . . .
O23 O 0.23583(13) 0.12893(8) 1.18771(13) 0.0208(5) Uani 1 1 d . . .
O24 O 0.25794(14) 0.11908(8) 0.67591(13) 0.0210(5) Uani 1 1 d . . .
O25 O 0.18166(12) -0.07282(8) 0.77070(13) 0.0168(4) Uani 1 1 d . . .
O26 O 0.53682(14) -0.21316(8) 1.00310(13) 0.0221(5) Uani 1 1 d . . .
O27 O 0.09191(13) 0.09236(9) 0.55540(13) 0.0215(5) Uani 1 1 d . . .
O28 O 0.11876(13) 0.21774(9) 1.12982(14) 0.0233(5) Uani 1 1 d D . .
H28 H 0.0723(16) 0.2023(11) 1.0818(15) 0.028 Uiso 1 1 d D . .
O29 O 0.31168(13) -0.17470(8) 0.84853(14) 0.0228(5) Uani 1 1 d . . .
O30 O 0.26306(13) 0.07481(8) 0.50616(13) 0.0214(5) Uani 1 1 d . . .
O31 O 0.28860(14) 0.23378(8) 1.24494(13) 0.0228(5) Uani 1 1 d . . .
N1 N 0.91810(17) -0.21421(11) 1.17616(18) 0.0312(7) Uani 1 1 d . . .
H1C H 0.8725 -0.2445 1.1677 0.047 Uiso 1 1 calc R . .
H1D H 0.9612 -0.2195 1.1355 0.047 Uiso 1 1 calc R . .
H1E H 0.8843 -0.1794 1.1614 0.047 Uiso 1 1 calc R . .
N2 N 1.01178(16) -0.10076(11) 1.29872(17) 0.0249(6) Uani 1 1 d . . .
H2C H 0.9758 -0.0929 1.2354 0.030 Uiso 1 1 calc R . .
H2D H 0.9672 -0.0992 1.3396 0.030 Uiso 1 1 calc R . .
N3 N 1.03036(17) 0.03836(11) 1.23095(17) 0.0274(6) Uani 1 1 d . . .
H3C H 1.0056 0.0754 1.2352 0.041 Uiso 1 1 calc R . .
H3D H 0.9837 0.0166 1.1875 0.041 Uiso 1 1 calc R . .
H3E H 1.0890 0.0405 1.2096 0.041 Uiso 1 1 calc R . .
N4 N 0.48301(18) 0.08660(12) 0.57466(18) 0.0323(7) Uani 1 1 d . . .
H4C H 0.5129 0.0770 0.6383 0.048 Uiso 1 1 calc R . .
H4D H 0.5093 0.0636 0.5330 0.048 Uiso 1 1 calc R . .
H4E H 0.4147 0.0805 0.5634 0.048 Uiso 1 1 calc R . .
N5 N 0.14534(18) 0.26205(11) 0.36023(18) 0.0302(6) Uani 1 1 d . . .
H5C H 0.0763 0.2631 0.3398 0.045 Uiso 1 1 calc R . .
H5D H 0.1722 0.2483 0.3103 0.045 Uiso 1 1 calc R . .
H5E H 0.1692 0.2991 0.3773 0.045 Uiso 1 1 calc R . .
N6 N 0.33794(17) 0.17387(11) 0.42603(17) 0.0252(6) Uani 1 1 d . . .
H6C H 0.3161 0.1849 0.3609 0.030 Uiso 1 1 calc R . .
H6D H 0.3128 0.1366 0.4322 0.030 Uiso 1 1 calc R . .
C1 C 0.9781(2) -0.21306(15) 1.2820(2) 0.0361(9) Uani 1 1 d . . .
H1A H 1.0133 -0.2515 1.2980 0.043 Uiso 1 1 calc R . .
H1B H 0.9305 -0.2081 1.3259 0.043 Uiso 1 1 calc R . .
C2 C 1.0576(2) -0.16295(14) 1.3027(2) 0.0331(8) Uani 1 1 d . . .
H2A H 1.1029 -0.1692 1.3690 0.040 Uiso 1 1 calc R . .
H2B H 1.1002 -0.1654 1.2536 0.040 Uiso 1 1 calc R . .
C3 C 1.0944(2) -0.05393(14) 1.3307(2) 0.0314(8) Uani 1 1 d . . .
H3A H 1.1410 -0.0551 1.2852 0.038 Uiso 1 1 calc R . .
H3B H 1.1348 -0.0637 1.3979 0.038 Uiso 1 1 calc R . .
C4 C 1.0517(2) 0.00934(14) 1.3316(2) 0.0308(8) Uani 1 1 d . . .
H4A H 0.9879 0.0079 1.3550 0.037 Uiso 1 1 calc R . .
H4B H 1.1014 0.0338 1.3789 0.037 Uiso 1 1 calc R . .
C5 C 0.2921(2) 0.21620(13) 0.4888(2) 0.0275(7) Uani 1 1 d . . .
H5A H 0.3237 0.2557 0.4886 0.033 Uiso 1 1 calc R . .
H5B H 0.3070 0.2018 0.5580 0.033 Uiso 1 1 calc R . .
C6 C 0.1758(2) 0.22140(14) 0.4489(2) 0.0317(8) Uani 1 1 d . . .
H6A H 0.1474 0.1815 0.4302 0.038 Uiso 1 1 calc R . .
H6B H 0.1452 0.2363 0.5024 0.038 Uiso 1 1 calc R . .
C7 C 0.4549(2) 0.17058(13) 0.4514(2) 0.0259(7) Uani 1 1 d . . .
H7A H 0.4761 0.1427 0.4049 0.031 Uiso 1 1 calc R . .
H7B H 0.4821 0.2101 0.4406 0.031 Uiso 1 1 calc R . .
C8 C 0.5032(2) 0.15092(14) 0.5569(2) 0.0299(8) Uani 1 1 d . . .
H8A H 0.5778 0.1575 0.5704 0.036 Uiso 1 1 calc R . .
H8B H 0.4760 0.1756 0.6037 0.036 Uiso 1 1 calc R . .
O1W O 0.09931(17) -0.12093(12) 0.56393(17) 0.0492(7) Uani 1 1 d D . .
H1WA H 0.0372(11) -0.1184(13) 0.5305(19) 0.074 Uiso 1 1 d D . .
H1WB H 0.1233(19) -0.0922(9) 0.6024(18) 0.074 Uiso 1 1 d D . .
O2W O 0.19953(19) 0.30778(11) 0.94475(19) 0.0534(7) Uani 1 1 d D . .
H2WA H 0.221(2) 0.2779(7) 0.9824(16) 0.080 Uiso 1 1 d D . .
H2WB H 0.2403(15) 0.3278(10) 0.9197(19) 0.080 Uiso 1 1 d D . .
O3W O 0.6512(2) 0.03727(12) 0.52030(18) 0.0579(8) Uani 1 1 d D . .
H3WA H 0.6881(17) 0.0044(7) 0.519(2) 0.087 Uiso 1 1 d D . .
H3WB H 0.643(3) 0.0568(9) 0.4646(13) 0.087 Uiso 1 1 d D . .
O4W O 0.01854(19) -0.17811(14) 0.72012(18) 0.0632(8) Uani 1 1 d D . .
H4WA H 0.0518(17) -0.1563(11) 0.6864(15) 0.095 Uiso 1 1 d D . .
H4WB H 0.057(2) -0.1898(13) 0.7771(13) 0.095 Uiso 1 1 d D . .

loop_
_atom_site_aniso_label
_atom_site_aniso_U_11
_atom_site_aniso_U_22
_atom_site_aniso_U_33
_atom_site_aniso_U_23
_atom_site_aniso_U_13
_atom_site_aniso_U_12
Mo1 0.01249(9) 0.01341(11) 0.01137(10) -0.00005(8) 0.00313(8) -0.00030(8)
Mo2 0.01127(9) 0.01398(11) 0.01308(10) 0.00080(8) 0.00357(8) -0.00033(8)
Mo3 0.01370(9) 0.01280(11) 0.01185(10) -0.00057(8) 0.00375(8) 0.00038(8)
Mo4 0.01384(9) 0.01382(11) 0.01288(10) -0.00056(9) 0.00488(8) -0.00006(8)
Mo5 0.01290(9) 0.01401(11) 0.01200(10) -0.00080(8) 0.00274(8) -0.00138(8)
Mo6 0.01171(9) 0.01301(11) 0.01412(10) -0.00039(8) 0.00388(8) -0.00086(8)
Mn1 0.0129(2) 0.0133(3) 0.0129(3) 0.0000(2) 0.0036(2) -0.0006(2)
P1 0.0173(3) 0.0155(3) 0.0152(3) -0.0015(3) 0.0057(3) 0.0027(3)
P2 0.0105(3) 0.0125(3) 0.0116(3) 0.0001(2) 0.0029(2) 0.0002(2)
P3 0.0126(3) 0.0158(3) 0.0174(3) 0.0018(3) 0.0052(2) -0.0016(2)
P4 0.0138(3) 0.0181(3) 0.0124(3) 0.0011(3) 0.0015(2) 0.0001(3)
O1 0.0100(7) 0.0159(9) 0.0145(8) -0.0005(7) 0.0042(6) -0.0010(7)
O2 0.0122(7) 0.0164(9) 0.0134(8) -0.0006(7) 0.0033(6) 0.0027(7)
O3 0.0134(7) 0.0174(9) 0.0203(9) -0.0003(7) 0.0086(7) 0.0010(7)
O4 0.0122(7) 0.0160(9) 0.0179(9) 0.0012(7) 0.0046(7) 0.0008(7)
O5 0.0149(8) 0.0179(9) 0.0226(9) -0.0017(8) 0.0090(7) -0.0047(7)
O6 0.0114(7) 0.0170(9) 0.0129(8) -0.0002(7) 0.0015(7) 0.0005(7)
O7 0.0143(7) 0.0141(9) 0.0111(8) 0.0000(7) 0.0042(7) -0.0012(7)
O8 0.0119(7) 0.0122(9) 0.0140(8) 0.0018(7) 0.0038(6) 0.0000(6)
O9 0.0111(7) 0.0162(9) 0.0146(8) 0.0022(7) 0.0044(7) 0.0006(7)
O10 0.0128(8) 0.0203(9) 0.0147(9) 0.0007(7) 0.0016(7) 0.0021(7)
O11 0.0169(8) 0.0214(10) 0.0190(9) 0.0010(8) 0.0053(7) -0.0078(7)
O12 0.0128(7) 0.0168(9) 0.0127(8) 0.0022(7) 0.0042(7) -0.0023(7)
O13 0.0173(8) 0.0177(9) 0.0135(8) -0.0005(7) 0.0026(7) 0.0032(7)
O14 0.0207(8) 0.0258(10) 0.0226(10) -0.0010(8) 0.0098(7) -0.0050(8)
O15 0.0183(8) 0.0217(10) 0.0244(10) 0.0009(8) 0.0062(7) -0.0071(7)
O16 0.0204(8) 0.0235(10) 0.0195(9) 0.0042(8) 0.0024(7) 0.0006(8)
O17 0.0150(7) 0.0134(9) 0.0122(8) 0.0004(7) 0.0033(7) -0.0001(7)
O18 0.0276(9) 0.0268(11) 0.0158(9) -0.0015(8) 0.0022(8) -0.0037(8)
O19 0.0263(9) 0.0242(10) 0.0190(9) -0.0046(8) 0.0115(7) -0.0009(8)
O20 0.0240(8) 0.0173(9) 0.0186(9) 0.0011(7) 0.0121(7) 0.0056(7)
O21 0.0204(8) 0.0263(10) 0.0239(10) 0.0081(8) 0.0111(7) 0.0085(8)
O22 0.0214(8) 0.0178(9) 0.0149(9) 0.0025(8) -0.0018(7) -0.0016(7)
O23 0.0261(9) 0.0169(9) 0.0232(9) 0.0027(8) 0.0134(8) 0.0050(8)
O24 0.0252(9) 0.0201(10) 0.0141(9) 0.0018(8) -0.0025(7) 0.0022(8)
O25 0.0139(8) 0.0180(9) 0.0178(9) 0.0015(7) 0.0025(7) -0.0022(7)
O26 0.0255(9) 0.0190(10) 0.0218(10) -0.0006(8) 0.0054(8) -0.0040(8)
O27 0.0146(8) 0.0303(11) 0.0188(9) 0.0032(8) 0.0025(7) 0.0039(8)
O28 0.0175(8) 0.0274(11) 0.0246(10) -0.0054(8) 0.0039(8) 0.0053(8)
O29 0.0237(9) 0.0191(10) 0.0273(10) -0.0031(8) 0.0094(8) 0.0006(8)
O30 0.0221(8) 0.0250(10) 0.0203(9) 0.0028(8) 0.0117(7) 0.0003(8)
O31 0.0277(9) 0.0226(10) 0.0179(9) -0.0042(8) 0.0047(8) -0.0018(8)
N1 0.0237(11) 0.0362(15) 0.0369(14) 0.0051(12) 0.0134(10) 0.0093(11)
N2 0.0216(10) 0.0337(14) 0.0205(12) 0.0044(10) 0.0071(9) 0.0082(10)
N3 0.0208(11) 0.0346(14) 0.0273(13) -0.0005(11) 0.0064(10) 0.0031(10)
N4 0.0279(12) 0.0445(16) 0.0246(13) 0.0120(12) 0.0061(10) 0.0013(12)
N5 0.0303(12) 0.0267(13) 0.0339(14) -0.0053(11) 0.0080(11) 0.0071(11)
N6 0.0273(11) 0.0252(13) 0.0212(12) 0.0003(10) 0.0018(10) 0.0002(10)
C1 0.0400(16) 0.0369(18) 0.0333(17) 0.0122(14) 0.0122(14) 0.0104(14)
C2 0.0282(14) 0.0460(19) 0.0255(15) 0.0010(14) 0.0074(12) 0.0169(14)
C3 0.0242(14) 0.0438(19) 0.0252(15) 0.0066(14) 0.0038(12) -0.0008(13)
C4 0.0341(15) 0.0423(19) 0.0176(14) -0.0036(13) 0.0090(12) -0.0047(14)
C5 0.0289(14) 0.0247(16) 0.0297(15) -0.0019(13) 0.0087(12) -0.0003(12)
C6 0.0304(14) 0.0296(17) 0.0378(17) -0.0009(14) 0.0134(13) 0.0002(13)
C7 0.0229(13) 0.0255(15) 0.0308(15) 0.0021(13) 0.0089(12) -0.0036(12)
C8 0.0261(14) 0.0314(17) 0.0295(16) -0.0044(14) 0.0013(12) -0.0020(13)
O1W 0.0324(12) 0.0718(18) 0.0371(13) -0.0157(13) -0.0045(10) 0.0053(12)
O2W 0.0626(15) 0.0349(13) 0.0664(16) 0.0236(12) 0.0227(13) 0.0106(12)
O3W 0.0842(16) 0.0543(16) 0.0473(14) 0.0102(12) 0.0395(13) 0.0258(14)
O4W 0.0555(14) 0.092(2) 0.0389(14) -0.0005(14) 0.0047(12) -0.0331(15)

loop_
_atom_type_symbol
_atom_type_description
_atom_type_scat_dispersion_real
_atom_type_scat_dispersion_imag
_atom_type_scat_source
C C 0.0033 0.0016 'International Tables Vol C Tables 4.2.6.8 and 6.1.1.4'
H H 0.0000 0.0000 'International Tables Vol C Tables 4.2.6.8 and 6.1.1.4'
N N 0.0061 0.0033 'International Tables Vol C Tables 4.2.6.8 and 6.1.1.4'
O O 0.0106 0.0060 'International Tables Vol C Tables 4.2.6.8 and 6.1.1.4'
P P 0.1023 0.0942 'International Tables Vol C Tables 4.2.6.8 and 6.1.1.4'
Mn Mn 0.3368 0.7283 'International Tables Vol C Tables 4.2.6.8 and 6.1.1.4'
Mo Mo -1.6832 0.6857 'International Tables Vol C Tables 4.2.6.8 and 6.1.1.4'

loop_
_geom_angle_atom_site_label_1
_geom_angle_atom_site_label_2
_geom_angle_atom_site_label_3
_geom_angle
_geom_angle_site_symmetry_1
_geom_angle_site_symmetry_3
_geom_angle_publ_flag
O14 Mo1 O13 106.48(8) . . ?
O14 Mo1 O2 100.40(7) . . ?
O13 Mo1 O2 94.75(7) . . ?
O14 Mo1 O24 97.18(8) . 3_657 ?
O13 Mo1 O24 87.64(7) . 3_657 ?
O2 Mo1 O24 160.77(7) . 3_657 ?
O14 Mo1 O6 96.90(8) . . ?
O13 Mo1 O6 155.84(7) . . ?
O2 Mo1 O6 86.78(6) . . ?
O24 Mo1 O6 83.42(7) 3_657 . ?
O14 Mo1 O7 169.19(8) . . ?
O13 Mo1 O7 84.10(7) . . ?
O2 Mo1 O7 80.51(6) . . ?
O24 Mo1 O7 80.77(7) 3_657 . ?
O6 Mo1 O7 72.35(6) . . ?
O14 Mo1 Mo3 100.01(6) . . ?
O13 Mo1 Mo3 48.02(5) . . ?
O2 Mo1 Mo3 48.35(5) . . ?
O24 Mo1 Mo3 135.38(5) 3_657 . ?
O6 Mo1 Mo3 134.10(4) . . ?
O7 Mo1 Mo3 88.68(4) . . ?
O16 Mo2 O3 106.48(8) . . ?
O16 Mo2 O1 101.53(8) . . ?
O3 Mo2 O1 95.30(7) . . ?
O16 Mo2 O11 94.62(8) . . ?
O3 Mo2 O11 87.71(7) . . ?
O1 Mo2 O11 161.95(7) . . ?
O16 Mo2 O9 96.18(8) . . ?
O3 Mo2 O9 156.13(6) . . ?
O1 Mo2 O9 87.26(7) . . ?
O11 Mo2 O9 83.00(7) . . ?
O16 Mo2 O8 169.11(8) . 3_657 ?
O3 Mo2 O8 83.72(6) . 3_657 ?
O1 Mo2 O8 80.88(6) . 3_657 ?
O11 Mo2 O8 81.77(6) . 3_657 ?
O9 Mo2 O8 73.24(6) . 3_657 ?
O16 Mo2 Mo4 101.07(6) . . ?
O3 Mo2 Mo4 47.91(5) . . ?
O1 Mo2 Mo4 48.97(5) . . ?
O11 Mo2 Mo4 135.45(5) . . ?
O9 Mo2 Mo4 135.20(5) . . ?
O8 Mo2 Mo4 88.56(4) 3_657 . ?
O26 Mo3 O13 105.29(8) . . ?
O26 Mo3 O2 101.63(8) . . ?
O13 Mo3 O2 94.38(7) . . ?
O26 Mo3 O20 96.30(8) . 3_657 ?
O13 Mo3 O20 87.68(7) . 3_657 ?
O2 Mo3 O20 160.70(7) . 3_657 ?
O26 Mo3 O4 98.46(7) . 3_657 ?
O13 Mo3 O4 155.11(7) . 3_657 ?
O2 Mo3 O4 87.96(7) . 3_657 ?
O20 Mo3 O4 82.36(7) 3_657 3_657 ?
O26 Mo3 O17 170.90(7) . . ?
O13 Mo3 O17 82.94(6) . . ?
O2 Mo3 O17 81.28(6) . . ?
O20 Mo3 O17 79.94(6) 3_657 . ?
O4 Mo3 O17 72.91(6) 3_657 . ?
O26 Mo3 Mo1 100.05(6) . . ?
O13 Mo3 Mo1 47.32(5) . . ?
O2 Mo3 Mo1 48.66(5) . . ?
O20 Mo3 Mo1 134.72(5) 3_657 . ?
O4 Mo3 Mo1 135.39(5) 3_657 . ?
O17 Mo3 Mo1 88.36(4) . . ?
O18 Mo4 O3 105.41(8) . . ?
O18 Mo4 O1 102.50(8) . . ?
O3 Mo4 O1 95.19(7) . . ?
O18 Mo4 O23 98.11(8) . . ?
O3 Mo4 O23 84.33(7) . . ?
O1 Mo4 O23 158.71(7) . . ?
O18 Mo4 O4 96.95(8) . . ?
O3 Mo4 O4 156.52(7) . . ?
O1 Mo4 O4 86.70(7) . . ?
O23 Mo4 O4 85.56(7) . . ?
O18 Mo4 O17 169.10(8) . 3_657 ?
O3 Mo4 O17 84.57(6) . 3_657 ?
O1 Mo4 O17 80.55(6) . 3_657 ?
O23 Mo4 O17 78.22(6) . 3_657 ?
O4 Mo4 O17 72.64(6) . 3_657 ?
O18 Mo4 Mo2 100.98(7) . . ?
O3 Mo4 Mo2 47.81(5) . . ?
O1 Mo4 Mo2 48.96(5) . . ?
O23 Mo4 Mo2 131.62(5) . . ?
O4 Mo4 Mo2 134.70(5) . . ?
O17 Mo4 Mo2 88.95(4) 3_657 . ?
O19 Mo5 O25 106.23(8) . . ?
O19 Mo5 O12 100.67(8) . . ?
O25 Mo5 O12 95.24(7) . . ?
O19 Mo5 O22 97.51(8) . . ?
O25 Mo5 O22 84.80(7) . . ?
O12 Mo5 O22 161.03(7) . . ?
O19 Mo5 O6 97.13(8) . 3_657 ?
O25 Mo5 O6 155.79(7) . 3_657 ?
O12 Mo5 O6 86.49(6) . 3_657 ?
O22 Mo5 O6 85.91(7) . 3_657 ?
O19 Mo5 O7 169.24(8) . 3_657 ?
O25 Mo5 O7 84.23(7) . 3_657 ?
O12 Mo5 O7 80.50(6) . 3_657 ?
O22 Mo5 O7 80.64(6) . 3_657 ?
O6 Mo5 O7 72.21(6) 3_657 3_657 ?
O19 Mo5 Mo6 100.08(6) . . ?
O25 Mo5 Mo6 47.98(5) . . ?
O12 Mo5 Mo6 48.87(5) . . ?
O22 Mo5 Mo6 132.53(5) . . ?
O6 Mo5 Mo6 134.30(4) 3_657 . ?
O7 Mo5 Mo6 88.77(4) 3_657 . ?
O29 Mo6 O25 105.86(8) . . ?
O29 Mo6 O12 103.30(8) . . ?
O25 Mo6 O12 95.56(7) . . ?
O29 Mo6 O5 95.89(8) . . ?
O25 Mo6 O5 85.57(7) . . ?
O12 Mo6 O5 159.62(7) . . ?
O29 Mo6 O9 96.87(8) . . ?
O25 Mo6 O9 156.39(7) . . ?
O12 Mo6 O9 85.15(6) . . ?
O5 Mo6 O9 85.84(6) . . ?
O29 Mo6 O8 168.59(8) . 3_657 ?
O25 Mo6 O8 84.00(7) . 3_657 ?
O12 Mo6 O8 81.00(6) . 3_657 ?
O5 Mo6 O8 78.89(6) . 3_657 ?
O9 Mo6 O8 72.77(6) . 3_657 ?
O29 Mo6 Mo5 101.83(7) . . ?
O25 Mo6 Mo5 48.05(5) . . ?
O12 Mo6 Mo5 49.14(5) . . ?
O5 Mo6 Mo5 133.22(5) . . ?
O9 Mo6 Mo5 133.35(5) . . ?
O8 Mo6 Mo5 89.00(4) 3_657 . ?
O2 Mn1 O2 180.0 3_657 . ?
O2 Mn1 O12 81.65(6) 3_657 3_657 ?
O2 Mn1 O12 98.35(6) . 3_657 ?
O2 Mn1 O12 98.35(6) 3_657 . ?
O2 Mn1 O12 81.65(6) . . ?
O12 Mn1 O12 180.000(1) 3_657 . ?
O2 Mn1 O1 95.78(6) 3_657 . ?
O2 Mn1 O1 84.22(6) . . ?
O12 Mn1 O1 83.73(6) 3_657 . ?
O12 Mn1 O1 96.27(6) . . ?
O2 Mn1 O1 84.22(6) 3_657 3_657 ?
O2 Mn1 O1 95.78(6) . 3_657 ?
O12 Mn1 O1 96.27(6) 3_657 3_657 ?
O12 Mn1 O1 83.73(6) . 3_657 ?
O1 Mn1 O1 180.0 . 3_657 ?
O31 P1 O23 110.13(10) . . ?
O31 P1 O20 114.43(11) . . ?
O23 P1 O20 111.52(10) . . ?
O31 P1 O28 105.51(10) . . ?
O23 P1 O28 108.08(10) . . ?
O20 P1 O28 106.76(10) . . ?
O10 P2 O7 109.55(9) . . ?
O10 P2 O17 112.38(10) . . ?
O7 P2 O17 107.82(9) . . ?
O10 P2 O8 112.07(9) . . ?
O7 P2 O8 107.60(9) . . ?
O17 P2 O8 107.21(9) . . ?
O15 P3 O11 110.15(10) . . ?
O15 P3 O5 110.84(10) . . ?
O11 P3 O5 111.05(10) . . ?
O15 P3 O21 110.08(10) . . ?
O11 P3 O21 109.34(10) . . ?
O5 P3 O21 105.27(10) . . ?
O27 P4 O30 112.90(10) . . ?
O27 P4 O24 107.74(10) . . ?
O30 P4 O24 110.06(10) . . ?
O27 P4 O22 108.57(10) . . ?
O30 P4 O22 108.58(11) . . ?
O24 P4 O22 108.91(10) . . ?
Mo2 O1 Mo4 82.07(6) . . ?
Mo2 O1 Mn1 133.04(8) . . ?
Mo4 O1 Mn1 135.05(8) . . ?
Mo3 O2 Mo1 82.99(6) . . ?
Mo3 O2 Mn1 134.47(9) . . ?
Mo1 O2 Mn1 132.30(8) . . ?
Mo2 O3 Mo4 84.27(6) . . ?
Mo3 O4 Mo4 113.42(7) 3_657 . ?
Mo3 O4 H4 112.3(18) 3_657 . ?
Mo4 O4 H4 104.7(16) . . ?
P3 O5 Mo6 133.67(10) . . ?
Mo1 O6 Mo5 112.21(8) . 3_657 ?
Mo1 O6 H6 107.5(17) . . ?
Mo5 O6 H6 106.1(17) 3_657 . ?
P2 O7 Mo5 126.71(9) . 3_657 ?
P2 O7 Mo1 126.66(9) . . ?
Mo5 O7 Mo1 102.05(7) 3_657 . ?
P2 O8 Mo2 127.33(9) . 3_657 ?
P2 O8 Mo6 125.21(9) . 3_657 ?
Mo2 O8 Mo6 100.96(6) 3_657 3_657 ?
Mo2 O9 Mo6 112.09(7) . . ?
Mo2 O9 H9 108.0(19) . . ?
Mo6 O9 H9 106.8(18) . . ?
P3 O11 Mo2 133.18(11) . . ?
Mo6 O12 Mo5 81.99(6) . . ?
Mo6 O12 Mn1 135.08(8) . . ?
Mo5 O12 Mn1 132.12(8) . . ?
Mo1 O13 Mo3 84.66(6) . . ?
P2 O17 Mo3 126.14(10) . . ?
P2 O17 Mo4 126.48(9) . 3_657 ?
Mo3 O17 Mo4 100.50(6) . 3_657 ?
P1 O20 Mo3 135.62(10) . 3_657 ?
P3 O21 H21 105.7(17) . . ?
P4 O22 Mo5 135.44(10) . . ?
P1 O23 Mo4 133.69(11) . . ?
P4 O24 Mo1 138.44(11) . 3_657 ?
Mo6 O25 Mo5 83.97(6) . . ?
P1 O28 H28 122.8(17) . . ?
C1 N1 H1C 109.5 . . ?
C1 N1 H1D 109.5 . . ?
H1C N1 H1D 109.5 . . ?
C1 N1 H1E 109.5 . . ?
H1C N1 H1E 109.5 . . ?
H1D N1 H1E 109.5 . . ?
C3 N2 C2 111.4(2) . . ?
C3 N2 H2C 109.4 . . ?
C2 N2 H2C 109.4 . . ?
C3 N2 H2D 109.4 . . ?
C2 N2 H2D 109.4 . . ?
H2C N2 H2D 108.0 . . ?
C4 N3 H3C 109.5 . . ?
C4 N3 H3D 109.5 . . ?
H3C N3 H3D 109.5 . . ?
C4 N3 H3E 109.5 . . ?
H3C N3 H3E 109.5 . . ?
H3D N3 H3E 109.5 . . ?
C8 N4 H4C 109.5 . . ?
C8 N4 H4D 109.5 . . ?
H4C N4 H4D 109.5 . . ?
C8 N4 H4E 109.5 . . ?
H4C N4 H4E 109.5 . . ?
H4D N4 H4E 109.5 . . ?
C6 N5 H5C 109.5 . . ?
C6 N5 H5D 109.5 . . ?
H5C N5 H5D 109.5 . . ?
C6 N5 H5E 109.5 . . ?
H5C N5 H5E 109.5 . . ?
H5D N5 H5E 109.5 . . ?
C5 N6 C7 115.6(2) . . ?
C5 N6 H6C 108.4 . . ?
C7 N6 H6C 108.4 . . ?
C5 N6 H6D 108.4 . . ?
C7 N6 H6D 108.4 . . ?
H6C N6 H6D 107.4 . . ?
N1 C1 C2 112.8(3) . . ?
N1 C1 H1A 109.0 . . ?
C2 C1 H1A 109.0 . . ?
N1 C1 H1B 109.0 . . ?
C2 C1 H1B 109.0 . . ?
H1A C1 H1B 107.8 . . ?
N2 C2 C1 114.2(2) . . ?
N2 C2 H2A 108.7 . . ?
C1 C2 H2A 108.7 . . ?
N2 C2 H2B 108.7 . . ?
C1 C2 H2B 108.7 . . ?
H2A C2 H2B 107.6 . . ?
N2 C3 C4 113.4(2) . . ?
N2 C3 H3A 108.9 . . ?
C4 C3 H3A 108.9 . . ?
N2 C3 H3B 108.9 . . ?
C4 C3 H3B 108.9 . . ?
H3A C3 H3B 107.7 . . ?
N3 C4 C3 112.7(2) . . ?
N3 C4 H4A 109.0 . . ?
C3 C4 H4A 109.0 . . ?
N3 C4 H4B 109.0 . . ?
C3 C4 H4B 109.0 . . ?
H4A C4 H4B 107.8 . . ?
N6 C5 C6 110.9(2) . . ?
N6 C5 H5A 109.5 . . ?
C6 C5 H5A 109.5 . . ?
N6 C5 H5B 109.5 . . ?
C6 C5 H5B 109.5 . . ?
H5A C5 H5B 108.0 . . ?
N5 C6 C5 113.5(2) . . ?
N5 C6 H6A 108.9 . . ?
C5 C6 H6A 108.9 . . ?
N5 C6 H6B 108.9 . . ?
C5 C6 H6B 108.9 . . ?
H6A C6 H6B 107.7 . . ?
C8 C7 N6 114.9(2) . . ?
C8 C7 H7A 108.5 . . ?
N6 C7 H7A 108.5 . . ?
C8 C7 H7B 108.5 . . ?
N6 C7 H7B 108.5 . . ?
H7A C7 H7B 107.5 . . ?
N4 C8 C7 112.6(2) . . ?
N4 C8 H8A 109.1 . . ?
C7 C8 H8A 109.1 . . ?
N4 C8 H8B 109.1 . . ?
C7 C8 H8B 109.1 . . ?
H8A C8 H8B 107.8 . . ?
H1WA O1W H1WB 118(2) . . ?
H2WA O2W H2WB 120(2) . . ?
H3WA O3W H3WB 111(2) . . ?
H4WA O4W H4WB 113(2) . . ?

loop_
_geom_bond_atom_site_label_1
_geom_bond_atom_site_label_2
_geom_bond_distance
_geom_bond_site_symmetry_2
_geom_bond_publ_flag
Mo1 O14 1.6857(18) . ?
Mo1 O13 1.9321(17) . ?
Mo1 O2 1.9794(15) . ?
Mo1 O24 2.0255(16) 3_657 ?
Mo1 O6 2.1093(17) . ?
Mo1 O7 2.2576(16) . ?
Mo1 Mo3 2.6167(3) . ?
Mo2 O16 1.6775(17) . ?
Mo2 O3 1.9324(17) . ?
Mo2 O1 1.9760(16) . ?
Mo2 O11 2.0503(17) . ?
Mo2 O9 2.1113(17) . ?
Mo2 O8 2.2716(16) 3_657 ?
Mo2 Mo4 2.5949(3) . ?
Mo3 O26 1.6813(18) . ?
Mo3 O13 1.9537(15) . ?
Mo3 O2 1.9699(17) . ?
Mo3 O20 2.0752(17) 3_657 ?
Mo3 O4 2.0923(16) 3_657 ?
Mo3 O17 2.2815(16) . ?
Mo4 O18 1.6794(17) . ?
Mo4 O3 1.9354(16) . ?
Mo4 O1 1.9764(17) . ?
Mo4 O23 2.0454(18) . ?
Mo4 O4 2.1060(17) . ?
Mo4 O17 2.2829(16) 3_657 ?
Mo5 O19 1.6821(18) . ?
Mo5 O25 1.9371(17) . ?
Mo5 O12 1.9783(15) . ?
Mo5 O22 2.0261(16) . ?
Mo5 O6 2.1183(17) 3_657 ?
Mo5 O7 2.2564(17) 3_657 ?
Mo5 Mo6 2.5902(3) . ?
Mo6 O29 1.6725(18) . ?
Mo6 O25 1.9350(16) . ?
Mo6 O12 1.9703(16) . ?
Mo6 O5 2.0797(17) . ?
Mo6 O9 2.1243(16) . ?
Mo6 O8 2.2829(17) 3_657 ?
Mn1 O2 2.1820(17) 3_657 ?
Mn1 O2 2.1820(16) . ?
Mn1 O12 2.2039(16) 3_657 ?
Mn1 O12 2.2040(15) . ?
Mn1 O1 2.2078(17) . ?
Mn1 O1 2.2078(17) 3_657 ?
P1 O31 1.5060(18) . ?
P1 O23 1.5374(19) . ?
P1 O20 1.5402(19) . ?
P1 O28 1.5658(18) . ?
P2 O10 1.5171(16) . ?
P2 O7 1.5469(18) . ?
P2 O17 1.5472(17) . ?
P2 O8 1.5537(17) . ?
P3 O15 1.5118(19) . ?
P3 O11 1.5352(17) . ?
P3 O5 1.5418(19) . ?
P3 O21 1.5609(19) . ?
P4 O27 1.5178(17) . ?
P4 O30 1.5226(19) . ?
P4 O24 1.5594(18) . ?
P4 O22 1.5605(19) . ?
O4 Mo3 2.0923(16) 3_657 ?
O4 H4 0.828(14) . ?
O6 Mo5 2.1183(17) 3_657 ?
O6 H6 0.816(14) . ?
O7 Mo5 2.2564(17) 3_657 ?
O8 Mo2 2.2716(16) 3_657 ?
O8 Mo6 2.2829(17) 3_657 ?
O9 H9 0.794(13) . ?
O17 Mo4 2.2829(16) 3_657 ?
O20 Mo3 2.0752(17) 3_657 ?
O21 H21 0.838(15) . ?
O24 Mo1 2.0255(16) 3_657 ?
O28 H28 0.856(15) . ?
N1 C1 1.474(4) . ?
N1 H1C 0.8900 . ?
N1 H1D 0.8900 . ?
N1 H1E 0.8900 . ?
N2 C3 1.495(4) . ?
N2 C2 1.500(4) . ?
N2 H2C 0.9000 . ?
N2 H2D 0.9000 . ?
N3 C4 1.479(4) . ?
N3 H3C 0.8900 . ?
N3 H3D 0.8900 . ?
N3 H3E 0.8900 . ?
N4 C8 1.478(4) . ?
N4 H4C 0.8900 . ?
N4 H4D 0.8900 . ?
N4 H4E 0.8900 . ?
N5 C6 1.484(4) . ?
N5 H5C 0.8900 . ?
N5 H5D 0.8900 . ?
N5 H5E 0.8900 . ?
N6 C5 1.488(4) . ?
N6 C7 1.505(3) . ?
N6 H6C 0.9000 . ?
N6 H6D 0.9000 . ?
C1 C2 1.508(4) . ?
C1 H1A 0.9700 . ?
C1 H1B 0.9700 . ?
C2 H2A 0.9700 . ?
C2 H2B 0.9700 . ?
C3 C4 1.510(4) . ?
C3 H3A 0.9700 . ?
C3 H3B 0.9700 . ?
C4 H4A 0.9700 . ?
C4 H4B 0.9700 . ?
C5 C6 1.511(4) . ?
C5 H5A 0.9700 . ?
C5 H5B 0.9700 . ?
C6 H6A 0.9700 . ?
C6 H6B 0.9700 . ?
C7 C8 1.494(4) . ?
C7 H7A 0.9700 . ?
C7 H7B 0.9700 . ?
C8 H8A 0.9700 . ?
C8 H8B 0.9700 . ?
O1W H1WA 0.842(13) . ?
O1W H1WB 0.838(15) . ?
O2W H2WA 0.845(14) . ?
O2W H2WB 0.830(15) . ?
O3W H3WA 0.877(15) . ?
O3W H3WB 0.858(15) . ?
O4W H4WA 0.855(15) . ?
O4W H4WB 0.863(15) . ?
